data_2219753
loop_
_publ_author_name
'Xian, Hui-Duo'
'Li, Hua-Qiong'
'Liu, Jian-Feng'
'Zhao, Guo-Liang'

_publ_section_title
<i>catena</i>-Poly[[{2-methoxy-6-[(4-methylphenyl)iminomethyl]phenolato}cadmium(II)]-di-\m~2~-chlorido-[dimethanolcadmium(II)]-di-\m~2~-chlorido-[{2-methoxy-6-[(4-methylphenyl)iminomethyl]phenolato}cadmium(II)]-di-\m~2~-chlorido]
_journal_coeditor_code AT2645
_journal_issue 11
_journal_name_full 'Acta Crystallographica Section E'
_journal_page_first m1445
_journal_paper_doi 10.1107/S1600536808033527
_journal_volume 64
_journal_year 2008
_chemical_formula_iupac '[Cd3 Cl6 (C15 H15 N O2)2 (C H4 O)2]'
_chemical_formula_moiety 'C32 H38 Cd3 Cl6 N2 O6'
_chemical_formula_sum 'C32 H38 Cd3 Cl6 N2 O6'
_chemical_formula_weight 1096.57
_chemical_name_systematic
;catena-Poly[[{2-methoxy-6-[(4-methylphenyl)iminomethyl]phenolato}cadmium(II)]-
di-\m~2~-chlorido-[dimethanolcadmium(II)]-di-\m~2~-chlorido-[{2-methoxy-6-
[(4-methylphenyl)iminomethyl]phenolato}cadmium(II)]-di-\m~2~-chlorido]
;
_space_group_IT_number 15
_symmetry_cell_setting monoclinic
_symmetry_space_group_name_Hall '-C 2yc'
_symmetry_space_group_name_H-M 'C 1 2/c 1'
_atom_sites_solution_hydrogens geom
_atom_sites_solution_primary direct
_atom_sites_solution_secondary difmap
_audit_creation_method SHELXL-97
_cell_angle_alpha 90.00
_cell_angle_beta 110.4230(10)
_cell_angle_gamma 90.00
_cell_formula_units_Z 4
_cell_length_a 19.7697(5)
_cell_length_b 13.9554(3)
_cell_length_c 15.1449(4)
_cell_measurement_reflns_used 3942
_cell_measurement_temperature 296(2)
_cell_measurement_theta_max 25.00
_cell_measurement_theta_min 1.83
_cell_volume 3915.74(17)
_computing_cell_refinement 'SAINT (Bruker, 2004)'
_computing_data_collection 'SMART (Bruker, 2004)'
_computing_data_reduction 'SAINT (Bruker, 2004)'
_computing_molecular_graphics 'SHELXTL (Sheldrick, 2008)'
_computing_publication_material 'SHELXL97 (Sheldrick, 2008)'
_computing_structure_refinement 'SHELXL97 (Sheldrick, 2008)'
_computing_structure_solution 'SHELXS97 (Sheldrick, 2008)'
_diffrn_ambient_temperature 296(2)
_diffrn_measured_fraction_theta_full 0.968
_diffrn_measured_fraction_theta_max 0.968
_diffrn_measurement_device_type 'Bruker APEXII'
_diffrn_measurement_method \w
_diffrn_radiation_monochromator graphite
_diffrn_radiation_source 'fine-focus sealed tube'
_diffrn_radiation_type MoK\a
_diffrn_radiation_wavelength 0.71073
_diffrn_reflns_av_R_equivalents 0.0327
_diffrn_reflns_av_sigmaI/netI 0.0294
_diffrn_reflns_limit_h_max 23
_diffrn_reflns_limit_h_min -23
_diffrn_reflns_limit_k_max 16
_diffrn_reflns_limit_k_min -16
_diffrn_reflns_limit_l_max 18
_diffrn_reflns_limit_l_min -15
_diffrn_reflns_number 13592
_diffrn_reflns_theta_full 25.00
_diffrn_reflns_theta_max 25.00
_diffrn_reflns_theta_min 1.83
_diffrn_standards_decay_% 0
_diffrn_standards_interval_count 0
_diffrn_standards_interval_time 0
_diffrn_standards_number 0
_exptl_absorpt_coefficient_mu 2.067
_exptl_absorpt_correction_T_max 0.898
_exptl_absorpt_correction_T_min 0.736
_exptl_absorpt_correction_type multi-scan
_exptl_absorpt_process_details '(SADABS; Sheldrick, 1996)'
_exptl_crystal_colour RED
_exptl_crystal_density_diffrn 1.860
_exptl_crystal_density_method 'not measured'
_exptl_crystal_description block
_exptl_crystal_F_000 2152
_exptl_crystal_size_max 0.153
_exptl_crystal_size_mid 0.132
_exptl_crystal_size_min 0.052
_refine_diff_density_max 0.364
_refine_diff_density_min -0.343
_refine_ls_extinction_method none
_refine_ls_goodness_of_fit_ref 1.054
_refine_ls_hydrogen_treatment mixed
_refine_ls_matrix_type full
_refine_ls_number_parameters 226
_refine_ls_number_reflns 3350
_refine_ls_number_restraints 1
_refine_ls_restrained_S_all 1.054
_refine_ls_R_factor_all 0.0352
_refine_ls_R_factor_gt 0.0258
_refine_ls_shift/su_max 0.002
_refine_ls_shift/su_mean 0.000
_refine_ls_structure_factor_coef Fsqd
_refine_ls_weighting_details 'calc w=1/[\s^2^(Fo^2^)+(0.0247P)^2^+2.9063P] where P=(Fo^2^+2Fc^2^)/3'
_refine_ls_weighting_scheme calc
_refine_ls_wR_factor_gt 0.0564
_refine_ls_wR_factor_ref 0.0598
_reflns_number_gt 2773
_reflns_number_total 3350
_reflns_threshold_expression I>2\s(I)
_cod_data_source_file at2645.cif
_cod_data_source_block I
_cod_original_sg_symbol_H-M 'C 2/c'
_cod_database_code 2219753
_cod_database_fobs_code 2219753

loop_
_symmetry_equiv_pos_as_xyz
'x, y, z'
'-x, y, -z+1/2'
'x+1/2, y+1/2, z'
'-x+1/2, y+1/2, -z+1/2'
'-x, -y, -z'
'x, -y, z-1/2'
'-x+1/2, -y+1/2, -z'
'x+1/2, -y+1/2, z-1/2'

loop_
_atom_site_type_symbol
_atom_site_label
_atom_site_fract_x
_atom_site_fract_y
_atom_site_fract_z
_atom_site_U_iso_or_equiv
_atom_site_adp_type
_atom_site_calc_flag
_atom_site_refinement_flags
_atom_site_occupancy
Cd Cd1 0.542829(14) 1.284415(15) -0.113758(18) 0.04061(9) Uani d . 1
Cd Cd2 0.5000 1.5000 0.0000 0.04260(11) Uani d S 1
N N1 0.46501(15) 0.97593(18) -0.16754(19) 0.0373(6) Uani d . 1
H H1D 0.4710 1.0367 -0.1704 0.045 Uiso calc R 1
O O1 0.53998(12) 1.12806(14) -0.10453(16) 0.0440(6) Uani d . 1
O O2 0.65586(13) 1.21264(15) 0.01463(18) 0.0502(6) Uani d . 1
O O3 0.41084(17) 1.48567(18) -0.1495(2) 0.0734(9) Uani d D 1
H H3C 0.406(3) 1.431(2) -0.174(3) 0.110 Uiso d D 1
Cl Cl1 0.59671(6) 1.44929(6) -0.07253(8) 0.0632(3) Uani d . 1
Cl Cl2 0.48990(5) 1.31686(6) 0.02126(6) 0.0447(2) Uani d . 1
Cl Cl3 0.41178(5) 1.27831(6) -0.24124(6) 0.0449(2) Uani d . 1
C C1 0.2053(2) 0.8336(3) -0.4388(3) 0.0702(12) Uani d . 1
H H1A 0.2054 0.7648 -0.4396 0.105 Uiso calc R 1
H H1B 0.1995 0.8574 -0.5005 0.105 Uiso calc R 1
H H1C 0.1661 0.8558 -0.4206 0.105 Uiso calc R 1
C C2 0.27528(19) 0.8692(2) -0.3696(3) 0.0470(9) Uani d . 1
C C3 0.3294(2) 0.8076(2) -0.3173(3) 0.0534(10) Uani d . 1
H H3A 0.3228 0.7420 -0.3272 0.064 Uiso calc R 1
C C4 0.3923(2) 0.8400(2) -0.2515(3) 0.0487(9) Uani d . 1
H H4A 0.4278 0.7968 -0.2177 0.058 Uiso calc R 1
C C5 0.40256(18) 0.9373(2) -0.2360(2) 0.0361(8) Uani d . 1
C C6 0.3509(2) 1.0007(2) -0.2894(3) 0.0433(8) Uani d . 1
H H6A 0.3586 1.0664 -0.2814 0.052 Uiso calc R 1
C C7 0.28796(19) 0.9666(2) -0.3544(3) 0.0469(9) Uani d . 1
H H7A 0.2530 1.0098 -0.3891 0.056 Uiso calc R 1
C C8 0.51477(18) 0.9305(2) -0.1005(2) 0.0373(8) Uani d . 1
H H8A 0.5095 0.8648 -0.0947 0.045 Uiso calc R 1
C C9 0.57599(18) 0.9754(2) -0.0364(2) 0.0356(8) Uani d . 1
C C10 0.6274(2) 0.9190(2) 0.0325(3) 0.0498(9) Uani d . 1
H H10A 0.6196 0.8537 0.0365 0.060 Uiso calc R 1
C C11 0.6876(2) 0.9600(3) 0.0925(3) 0.0557(10) Uani d . 1
H H11A 0.7218 0.9222 0.1367 0.067 Uiso calc R 1
C C12 0.6997(2) 1.0591(3) 0.0893(3) 0.0510(9) Uani d . 1
H H12A 0.7414 1.0863 0.1315 0.061 Uiso calc R 1
C C13 0.65035(18) 1.1156(2) 0.0245(2) 0.0398(8) Uani d . 1
C C14 0.58669(17) 1.0755(2) -0.0415(2) 0.0344(7) Uani d . 1
C C15 0.7108(2) 1.2622(3) 0.0885(3) 0.0693(12) Uani d . 1
H H15A 0.7460 1.2170 0.1252 0.104 Uiso calc R 1
H H15B 0.6893 1.2942 0.1282 0.104 Uiso calc R 1
H H15C 0.7338 1.3084 0.0614 0.104 Uiso calc R 1
C C16 0.3865(3) 1.5562(4) -0.2154(3) 0.110(2) Uani d . 1
H H16A 0.3495 1.5309 -0.2701 0.165 Uiso calc R 1
H H16B 0.4257 1.5796 -0.2329 0.165 Uiso calc R 1
H H16C 0.3670 1.6078 -0.1897 0.165 Uiso calc R 1

loop_
_atom_site_aniso_label
_atom_site_aniso_U_11
_atom_site_aniso_U_22
_atom_site_aniso_U_33
_atom_site_aniso_U_12
_atom_site_aniso_U_13
_atom_site_aniso_U_23
Cd1 0.04572(18) 0.02655(13) 0.04443(16) -0.00188(10) 0.00927(13) -0.00170(10)
Cd2 0.0499(3) 0.02725(18) 0.0422(2) 0.00221(15) 0.00547(19) -0.00150(14)
N1 0.0407(18) 0.0263(13) 0.0430(17) -0.0029(12) 0.0120(15) -0.0001(12)
O1 0.0432(15) 0.0273(11) 0.0472(14) 0.0025(10) -0.0022(12) 0.0032(10)
O2 0.0454(16) 0.0383(13) 0.0571(16) -0.0100(11) 0.0055(13) -0.0043(11)
O3 0.086(2) 0.0433(16) 0.0607(19) 0.0093(15) -0.0132(17) -0.0099(14)
Cl1 0.0737(7) 0.0389(5) 0.0889(8) -0.0198(5) 0.0433(6) -0.0183(5)
Cl2 0.0541(6) 0.0300(4) 0.0472(5) -0.0023(4) 0.0141(5) 0.0016(4)
Cl3 0.0422(5) 0.0437(5) 0.0436(5) -0.0017(4) 0.0085(4) -0.0031(4)
C1 0.044(3) 0.060(3) 0.087(3) -0.001(2) -0.002(2) -0.008(2)
C2 0.039(2) 0.045(2) 0.053(2) -0.0029(17) 0.0115(19) -0.0053(17)
C3 0.054(3) 0.0310(18) 0.065(3) -0.0059(17) 0.009(2) -0.0031(17)
C4 0.047(2) 0.0344(19) 0.052(2) 0.0025(16) 0.002(2) 0.0024(16)
C5 0.036(2) 0.0332(17) 0.0384(19) -0.0032(14) 0.0118(17) -0.0014(14)
C6 0.048(2) 0.0312(17) 0.048(2) -0.0007(16) 0.0138(19) 0.0014(15)
C7 0.038(2) 0.0418(19) 0.052(2) 0.0071(16) 0.005(2) 0.0014(17)
C8 0.043(2) 0.0285(16) 0.039(2) 0.0009(15) 0.0134(18) 0.0027(14)
C9 0.038(2) 0.0323(16) 0.0347(19) 0.0039(14) 0.0108(17) 0.0013(14)
C10 0.059(3) 0.0365(19) 0.047(2) 0.0086(18) 0.009(2) 0.0056(16)
C11 0.055(3) 0.048(2) 0.048(2) 0.0139(19) -0.002(2) 0.0068(18)
C12 0.040(2) 0.058(2) 0.044(2) 0.0038(18) 0.0008(19) -0.0074(18)
C13 0.040(2) 0.0357(18) 0.040(2) -0.0002(15) 0.0102(18) -0.0027(15)
C14 0.037(2) 0.0319(17) 0.0341(18) 0.0030(14) 0.0121(17) -0.0015(14)
C15 0.069(3) 0.059(2) 0.066(3) -0.026(2) 0.005(2) -0.016(2)
C16 0.148(6) 0.076(3) 0.062(3) 0.018(3) -0.018(3) -0.001(3)

loop_
_atom_type_symbol
_atom_type_description
_atom_type_scat_dispersion_real
_atom_type_scat_dispersion_imag
_atom_type_scat_source
C C 0.0033 0.0016 'International Tables Vol C Tables 4.2.6.8 and 6.1.1.4'
H H 0.0000 0.0000 'International Tables Vol C Tables 4.2.6.8 and 6.1.1.4'
N N 0.0061 0.0033 'International Tables Vol C Tables 4.2.6.8 and 6.1.1.4'
O O 0.0106 0.0060 'International Tables Vol C Tables 4.2.6.8 and 6.1.1.4'
Cl Cl 0.1484 0.1585 'International Tables Vol C Tables 4.2.6.8 and 6.1.1.4'
Cd Cd -0.8075 1.2024 'International Tables Vol C Tables 4.2.6.8 and 6.1.1.4'

loop_
_geom_angle_atom_site_label_1
_geom_angle_atom_site_label_2
_geom_angle_atom_site_label_3
_geom_angle_site_symmetry_1
_geom_angle_site_symmetry_3
_geom_angle
O1 Cd1 Cl1 . . 155.83(6)
O1 Cd1 O2 . . 66.56(7)
Cl1 Cd1 O2 . . 89.30(5)
O1 Cd1 Cl3 . . 88.51(6)
Cl1 Cd1 Cl3 . . 115.66(3)
O2 Cd1 Cl3 . . 154.74(5)
O1 Cd1 Cl2 . . 95.48(6)
Cl1 Cd1 Cl2 . . 84.21(3)
O2 Cd1 Cl2 . . 87.50(6)
Cl3 Cd1 Cl2 . . 91.09(3)
O1 Cd1 Cl3 . 2_654 92.56(6)
Cl1 Cd1 Cl3 . 2_654 89.92(3)
O2 Cd1 Cl3 . 2_654 99.00(6)
Cl3 Cd1 Cl3 . 2_654 85.55(3)
Cl2 Cd1 Cl3 . 2_654 171.21(3)
O3 Cd2 O3 5_685 . 180.00(12)
O3 Cd2 Cl2 5_685 . 91.64(7)
O3 Cd2 Cl2 . . 88.36(7)
O3 Cd2 Cl2 5_685 5_685 88.36(7)
O3 Cd2 Cl2 . 5_685 91.64(7)
Cl2 Cd2 Cl2 . 5_685 180.0000(10)
O3 Cd2 Cl1 5_685 . 90.88(9)
O3 Cd2 Cl1 . . 89.12(9)
Cl2 Cd2 Cl1 . . 83.37(3)
Cl2 Cd2 Cl1 5_685 . 96.63(3)
O3 Cd2 Cl1 5_685 5_685 89.12(9)
O3 Cd2 Cl1 . 5_685 90.88(9)
Cl2 Cd2 Cl1 . 5_685 96.63(3)
Cl2 Cd2 Cl1 5_685 5_685 83.37(3)
Cl1 Cd2 Cl1 . 5_685 180.0000(10)
C8 N1 C5 . . 127.9(3)
C8 N1 H1D . . 116.1
C5 N1 H1D . . 116.1
C14 O1 Cd1 . . 125.63(19)
C13 O2 C15 . . 117.3(3)
C13 O2 Cd1 . . 112.48(19)
C15 O2 Cd1 . . 128.1(2)
C16 O3 Cd2 . . 126.9(3)
C16 O3 H3C . . 112(4)
Cd2 O3 H3C . . 116(4)
Cd1 Cl1 Cd2 . . 92.48(3)
Cd2 Cl2 Cd1 . . 90.25(3)
Cd1 Cl3 Cd1 . 2_654 94.33(3)
C2 C1 H1A . . 109.5
C2 C1 H1B . . 109.5
H1A C1 H1B . . 109.5
C2 C1 H1C . . 109.5
H1A C1 H1C . . 109.5
H1B C1 H1C . . 109.5
C3 C2 C7 . . 117.0(3)
C3 C2 C1 . . 122.3(3)
C7 C2 C1 . . 120.7(3)
C4 C3 C2 . . 122.4(3)
C4 C3 H3A . . 118.8
C2 C3 H3A . . 118.8
C3 C4 C5 . . 119.3(3)
C3 C4 H4A . . 120.3
C5 C4 H4A . . 120.3
C6 C5 C4 . . 119.7(3)
C6 C5 N1 . . 117.7(3)
C4 C5 N1 . . 122.6(3)
C7 C6 C5 . . 119.8(3)
C7 C6 H6A . . 120.1
C5 C6 H6A . . 120.1
C6 C7 C2 . . 121.7(3)
C6 C7 H7A . . 119.2
C2 C7 H7A . . 119.2
N1 C8 C9 . . 123.6(3)
N1 C8 H8A . . 118.2
C9 C8 H8A . . 118.2
C8 C9 C10 . . 119.0(3)
C8 C9 C14 . . 120.7(3)
C10 C9 C14 . . 120.4(3)
C11 C10 C9 . . 120.0(3)
C11 C10 H10A . . 120.0
C9 C10 H10A . . 120.0
C10 C11 C12 . . 120.9(3)
C10 C11 H11A . . 119.5
C12 C11 H11A . . 119.5
C13 C12 C11 . . 120.3(3)
C13 C12 H12A . . 119.9
C11 C12 H12A . . 119.9
C12 C13 O2 . . 125.7(3)
C12 C13 C14 . . 120.9(3)
O2 C13 C14 . . 113.4(3)
O1 C14 C9 . . 121.0(3)
O1 C14 C13 . . 121.5(3)
C9 C14 C13 . . 117.5(3)
O2 C15 H15A . . 109.5
O2 C15 H15B . . 109.5
H15A C15 H15B . . 109.5
O2 C15 H15C . . 109.5
H15A C15 H15C . . 109.5
H15B C15 H15C . . 109.5
O3 C16 H16A . . 109.5
O3 C16 H16B . . 109.5
H16A C16 H16B . . 109.5
O3 C16 H16C . . 109.5
H16A C16 H16C . . 109.5
H16B C16 H16C . . 109.5

loop_
_geom_bond_atom_site_label_1
_geom_bond_atom_site_label_2
_geom_bond_site_symmetry_2
_geom_bond_distance
Cd1 O1 . 2.188(2)
Cd1 Cl1 . 2.5208(9)
Cd1 O2 . 2.597(2)
Cd1 Cl3 . 2.6374(9)
Cd1 Cl2 . 2.6410(9)
Cd1 Cl3 2_654 2.6476(9)
Cd2 O3 5_685 2.343(3)
Cd2 O3 . 2.343(3)
Cd2 Cl2 . 2.5924(8)
Cd2 Cl2 5_685 2.5924(8)
Cd2 Cl1 . 2.6133(10)
Cd2 Cl1 5_685 2.6133(10)
N1 C8 . 1.306(4)
N1 C5 . 1.413(4)
N1 H1D . 0.8600
O1 C14 . 1.299(4)
O2 C13 . 1.372(4)
O2 C15 . 1.435(4)
O3 C16 . 1.365(5)
O3 H3C . 0.838(19)
Cl3 Cd1 2_654 2.6476(9)
C1 C2 . 1.499(5)
C1 H1A . 0.9600
C1 H1B . 0.9600
C1 H1C . 0.9600
C2 C3 . 1.385(5)
C2 C7 . 1.387(5)
C3 C4 . 1.371(5)
C3 H3A . 0.9300
C4 C5 . 1.382(4)
C4 H4A . 0.9300
C5 C6 . 1.380(4)
C6 C7 . 1.375(5)
C6 H6A . 0.9300
C7 H7A . 0.9300
C8 C9 . 1.407(4)
C8 H8A . 0.9300
C9 C10 . 1.414(4)
C9 C14 . 1.418(4)
C10 C11 . 1.348(5)
C10 H10A . 0.9300
C11 C12 . 1.408(5)
C11 H11A . 0.9300
C12 C13 . 1.366(5)
C12 H12A . 0.9300
C13 C14 . 1.421(4)
C15 H15A . 0.9600
C15 H15B . 0.9600
C15 H15C . 0.9600
C16 H16A . 0.9600
C16 H16B . 0.9600
C16 H16C . 0.9600

loop_
_geom_hbond_atom_site_label_D
_geom_hbond_atom_site_label_H
_geom_hbond_atom_site_label_A
_geom_hbond_distance_DH
_geom_hbond_distance_HA
_geom_hbond_distance_DA
_geom_hbond_angle_DHA
N1 H1D O1 0.86 1.88 2.574(3) 136.8
O3 H3C Cl3 0.838(19) 2.38(2) 3.213(3) 170(5)

loop_
_geom_torsion_atom_site_label_1
_geom_torsion_atom_site_label_2
_geom_torsion_atom_site_label_3
_geom_torsion_atom_site_label_4
_geom_torsion_site_symmetry_1
_geom_torsion_site_symmetry_4
_geom_torsion
Cl1 Cd1 O1 C14 . . 9.2(3)
O2 Cd1 O1 C14 . . 6.0(2)
Cl3 Cd1 O1 C14 . . -169.9(2)
Cl2 Cd1 O1 C14 . . -78.9(2)
Cl3 Cd1 O1 C14 2_654 . 104.7(2)
O1 Cd1 O2 C13 . . -5.0(2)
Cl1 Cd1 O2 C13 . . 176.3(2)
Cl3 Cd1 O2 C13 . . 4.8(3)
Cl2 Cd1 O2 C13 . . 92.1(2)
Cl3 Cd1 O2 C13 2_654 . -93.9(2)
O1 Cd1 O2 C15 . . -167.6(3)
Cl1 Cd1 O2 C15 . . 13.8(3)
Cl3 Cd1 O2 C15 . . -157.7(3)
Cl2 Cd1 O2 C15 . . -70.5(3)
Cl3 Cd1 O2 C15 2_654 . 103.6(3)
Cl2 Cd2 O3 C16 . . -174.9(4)
Cl2 Cd2 O3 C16 5_685 . 5.1(4)
Cl1 Cd2 O3 C16 . . -91.5(4)
Cl1 Cd2 O3 C16 5_685 . 88.5(4)
O1 Cd1 Cl1 Cd2 . . -113.74(16)
O2 Cd1 Cl1 Cd2 . . -110.81(6)
Cl3 Cd1 Cl1 Cd2 . . 65.17(4)
Cl2 Cd1 Cl1 Cd2 . . -23.25(3)
Cl3 Cd1 Cl1 Cd2 2_654 . 150.19(3)
O3 Cd2 Cl1 Cd1 5_685 . 115.31(7)
O3 Cd2 Cl1 Cd1 . . -64.69(7)
Cl2 Cd2 Cl1 Cd1 . . 23.75(3)
Cl2 Cd2 Cl1 Cd1 5_685 . -156.25(3)
O3 Cd2 Cl2 Cd1 5_685 . -113.28(9)
O3 Cd2 Cl2 Cd1 . . 66.72(9)
Cl1 Cd2 Cl2 Cd1 . . -22.59(3)
Cl1 Cd2 Cl2 Cd1 5_685 . 157.41(3)
O1 Cd1 Cl2 Cd2 . . 179.14(6)
Cl1 Cd1 Cl2 Cd2 . . 23.43(3)
O2 Cd1 Cl2 Cd2 . . 112.98(5)
O1 Cd1 Cl3 Cd1 . 2_654 -96.38(6)
Cl1 Cd1 Cl3 Cd1 . 2_654 84.07(3)
O2 Cd1 Cl3 Cd1 . 2_654 -105.40(14)
Cl2 Cd1 Cl3 Cd1 . 2_654 168.17(2)
Cl3 Cd1 Cl3 Cd1 2_654 2_654 -3.70(4)
C7 C2 C3 C4 . . 1.6(6)
C1 C2 C3 C4 . . -177.5(4)
C2 C3 C4 C5 . . 0.3(6)
C3 C4 C5 C6 . . -2.7(5)
C3 C4 C5 N1 . . 178.1(3)
C8 N1 C5 C6 . . 168.6(3)
C8 N1 C5 C4 . . -12.3(5)
C4 C5 C6 C7 . . 3.3(5)
N1 C5 C6 C7 . . -177.6(3)
C5 C6 C7 C2 . . -1.4(5)
C3 C2 C7 C6 . . -1.0(5)
C1 C2 C7 C6 . . 178.1(4)
C5 N1 C8 C9 . . 178.9(3)
N1 C8 C9 C10 . . -178.8(3)
N1 C8 C9 C14 . . 0.3(5)
C8 C9 C10 C11 . . 177.7(3)
C14 C9 C10 C11 . . -1.4(5)
C9 C10 C11 C12 . . 1.6(6)
C10 C11 C12 C13 . . -0.4(6)
C11 C12 C13 O2 . . 179.8(3)
C11 C12 C13 C14 . . -0.9(5)
C15 O2 C13 C12 . . -12.1(5)
Cd1 O2 C13 C12 . . -176.7(3)
C15 O2 C13 C14 . . 168.6(3)
Cd1 O2 C13 C14 . . 4.0(3)
Cd1 O1 C14 C9 . . 173.8(2)
Cd1 O1 C14 C13 . . -6.4(4)
C8 C9 C14 O1 . . 0.8(5)
C10 C9 C14 O1 . . 179.9(3)
C8 C9 C14 C13 . . -178.9(3)
C10 C9 C14 C13 . . 0.1(5)
C12 C13 C14 O1 . . -178.8(3)
O2 C13 C14 O1 . . 0.6(4)
C12 C13 C14 C9 . . 1.0(5)
O2 C13 C14 C9 . . -179.6(3)
